data_4328900
loop_
_publ_author_name
'Sayandev Chatterjee'
'Jeanette A. Krause'
'Kumudu Madduma-Liyanage'
'William B. Connick'

_publ_contact_author_address
;     Department of Chemistry
      University of Cincinnati
      Cincinnati, OH 45221
;
_publ_contact_author_email bill.connick@uc.edu
_publ_contact_author_fax '513 556 9239'
_publ_contact_author_name 'Dr. William B. Connick'
_publ_contact_author_phone '513 556 0148 '
_publ_section_title
;
 Platinum(II) Diimine Complexes with Halide/Pseudohalide Ligands and
 Dangling Trialkylamine or Ammonium Groups
;
_journal_name_full 'Inorganic Chemistry'
_journal_page_first 4572
_journal_page_last 4587
_journal_paper_doi 10.1021/ic202462a
_journal_volume 51
_journal_year 2012
_chemical_formula_moiety 'C30 H37 N4 I Pt, 2(P F6)'
_chemical_formula_sum 'C30 H37 F12 I N4 P2 Pt'
_chemical_formula_weight 1065.57
_chemical_name_systematic
; 
 ? 
;
_space_group_IT_number 29
_symmetry_cell_setting orthorhombic
_symmetry_space_group_name_Hall 'P 2c -2ac'
_symmetry_space_group_name_H-M 'P c a 21'
_atom_sites_solution_hydrogens geom
_atom_sites_solution_primary direct
_atom_sites_solution_secondary difmap
_audit_creation_method SHELXL-97
_cell_angle_alpha 90.00
_cell_angle_beta 90.00
_cell_angle_gamma 90.00
_cell_formula_units_Z 8
_cell_length_a 24.886(3)
_cell_length_b 8.0909(10)
_cell_length_c 35.751(5)
_cell_measurement_reflns_used 9904
_cell_measurement_temperature 150(2)
_cell_measurement_theta_max 31.09
_cell_measurement_theta_min 2.95
_cell_volume 7198.5(16)
_computing_cell_refinement 'Bruker SAINT v7.34A'
_computing_data_collection 'Bruker APEX2 v2.1-4'
_computing_data_reduction 'Bruker SAINT v7.34A'
_computing_molecular_graphics 'Bruker SHELXTL v6.14'
_computing_publication_material 'Bruker SHELXTL v6.14'
_computing_structure_refinement 'Bruker SHELXTL v6.14'
_computing_structure_solution 'SIR2004 v1.0''
_diffrn_ambient_temperature 150(2)
_diffrn_detector_area_resol_mean 0.75
_diffrn_measured_fraction_theta_full 0.998
_diffrn_measured_fraction_theta_max 0.998
_diffrn_measurement_device_type 'Bruker APEXII'
_diffrn_measurement_method 'omega scans'
_diffrn_radiation_monochromator 'Si-<111> channel cut crystal'
_diffrn_radiation_source synchrotron
_diffrn_radiation_type synchrotron
_diffrn_radiation_wavelength 0.77490
_diffrn_reflns_av_R_equivalents 0.0838
_diffrn_reflns_av_sigmaI/netI 0.0675
_diffrn_reflns_limit_h_max 33
_diffrn_reflns_limit_h_min -33
_diffrn_reflns_limit_k_max 10
_diffrn_reflns_limit_k_min -10
_diffrn_reflns_limit_l_max 47
_diffrn_reflns_limit_l_min -47
_diffrn_reflns_number 84399
_diffrn_reflns_theta_full 31.17
_diffrn_reflns_theta_max 31.17
_diffrn_reflns_theta_min 2.89
_exptl_absorpt_coefficient_mu 6.125
_exptl_absorpt_correction_T_max 0.8376
_exptl_absorpt_correction_T_min 0.2989
_exptl_absorpt_correction_type multi-scan
_exptl_absorpt_process_details 'SADABS v2008/1 (Sheldrick)'
_exptl_crystal_colour 'very pale yellow'
_exptl_crystal_density_diffrn 1.966
_exptl_crystal_description needle
_exptl_crystal_F_000 4112
_exptl_crystal_size_max 0.26
_exptl_crystal_size_mid 0.04
_exptl_crystal_size_min 0.03
_refine_diff_density_max 3.941
_refine_diff_density_min -0.877
_refine_diff_density_rms 0.146
_refine_ls_abs_structure_details 'Flack H D (1983), Acta Cryst. A39, 876-881, 8771 Friedel pairs'
_refine_ls_abs_structure_Flack 0.091(3)
_refine_ls_extinction_method none
_refine_ls_goodness_of_fit_ref 0.982
_refine_ls_hydrogen_treatment constr
_refine_ls_matrix_type full
_refine_ls_number_parameters 878
_refine_ls_number_reflns 17877
_refine_ls_number_restraints 7
_refine_ls_restrained_S_all 0.986
_refine_ls_R_factor_all 0.0403
_refine_ls_R_factor_gt 0.0375
_refine_ls_shift/su_max 0.004
_refine_ls_shift/su_mean 0.000
_refine_ls_structure_factor_coef Fsqd
_refine_ls_weighting_details 'calc w=1/[\s^2^(Fo^2^)+(0.0396P)^2^+0.0000P] where P=(Fo^2^+2Fc^2^)/3'
_refine_ls_weighting_scheme calc
_refine_ls_wR_factor_gt 0.0873
_refine_ls_wR_factor_ref 0.0886
_reflns_number_gt 16462
_reflns_number_total 17877
_reflns_threshold_expression >2\s(I)
_cod_data_source_file ic202462a_si_003_05.cif
_cod_data_source_block 3
_cod_original_cell_volume 7198.3(16)
_cod_database_code 4328900

loop_
_symmetry_equiv_pos_as_xyz
'x, y, z'
'-x, -y, z+1/2'
'x+1/2, -y, z'
'-x+1/2, y, z+1/2'

loop_
_atom_site_label
_atom_site_type_symbol
_atom_site_fract_x
_atom_site_fract_y
_atom_site_fract_z
_atom_site_U_iso_or_equiv
_atom_site_adp_type
_atom_site_occupancy
_atom_site_symmetry_multiplicity
_atom_site_calc_flag
_atom_site_refinement_flags
Pt1 Pt 0.389549(8) 0.62684(2) 0.514389(6) 0.01900(5) Uani 1 1 d .
I1 I 0.426112(16) 0.35473(4) 0.543499(11) 0.02747(9) Uani 1 1 d .
N1A N 0.36134(19) 0.8243(6) 0.48468(14) 0.0242(10) Uani 1 1 d .
N2A N 0.31552(19) 0.5287(6) 0.49583(14) 0.0243(10) Uani 1 1 d .
N3A N 0.51923(19) 0.4874(6) 0.47323(13) 0.0251(10) Uani 1 1 d .
H1A H 0.5022 0.4401 0.4922 0.050 Uiso 1 1 d .
N4A N 0.3959(2) 0.6972(7) 0.60758(15) 0.0319(11) Uani 1 1 d .
H2A H 0.3897 0.6329 0.5848 0.038 Uiso 1 1 d .
C1A C 0.3844(2) 0.9694(7) 0.47986(18) 0.0270(12) Uani 1 1 d .
H3A H 0.4164 0.9933 0.4934 0.032 Uiso 1 1 calc R
C2A C 0.3642(3) 1.0877(8) 0.4561(2) 0.0357(14) Uani 1 1 d .
H4A H 0.3823 1.1903 0.4532 0.043 Uiso 1 1 calc R
C3A C 0.3178(3) 1.0575(8) 0.43646(18) 0.0352(15) Uani 1 1 d .
H5A H 0.3037 1.1387 0.4200 0.042 Uiso 1 1 calc R
C4A C 0.2917(3) 0.9074(8) 0.44092(19) 0.0343(14) Uani 1 1 d .
C5A C 0.3150(2) 0.7914(7) 0.46569(15) 0.0233(11) Uani 1 1 d .
C6A C 0.2425(3) 0.8618(9) 0.4227(2) 0.0399(17) Uani 1 1 d .
H6A H 0.2252 0.9389 0.4067 0.048 Uiso 1 1 calc R
C7A C 0.2207(3) 0.7124(10) 0.42784(19) 0.0395(16) Uani 1 1 d .
H7A H 0.1895 0.6835 0.4140 0.047 Uiso 1 1 calc R
C8A C 0.2426(2) 0.5948(8) 0.45339(19) 0.0300(13) Uani 1 1 d .
C9A C 0.2910(2) 0.6329(7) 0.47227(18) 0.0274(13) Uani 1 1 d .
C10A C 0.2208(3) 0.4372(9) 0.4603(2) 0.0440(18) Uani 1 1 d .
H8A H 0.1895 0.4022 0.4474 0.053 Uiso 1 1 calc R
C11A C 0.2448(3) 0.3350(8) 0.4857(2) 0.0374(16) Uani 1 1 d .
H9A H 0.2291 0.2311 0.4915 0.045 Uiso 1 1 calc R
C12A C 0.2925(3) 0.3840(7) 0.50305(19) 0.0297(13) Uani 1 1 d .
H10A H 0.3089 0.3116 0.5205 0.036 Uiso 1 1 calc R
C13A C 0.4562(2) 0.7465(7) 0.52925(15) 0.0231(11) Uani 1 1 d .
C14A C 0.5021(2) 0.7557(7) 0.50611(16) 0.0273(12) Uani 1 1 d .
C15A C 0.5475(3) 0.8488(7) 0.5156(2) 0.0346(14) Uani 1 1 d .
H11A H 0.5779 0.8498 0.4996 0.042 Uiso 1 1 calc R
C16A C 0.5478(3) 0.9396(8) 0.5485(2) 0.0395(16) Uani 1 1 d .
H12A H 0.5786 1.0024 0.5552 0.047 Uiso 1 1 calc R
C17A C 0.5033(3) 0.9384(7) 0.57159(19) 0.0340(14) Uani 1 1 d .
H13A H 0.5033 1.0037 0.5937 0.041 Uiso 1 1 calc R
C18A C 0.4580(3) 0.8425(7) 0.56296(17) 0.0258(12) Uani 1 1 d .
C19A C 0.5022(2) 0.6660(8) 0.46928(19) 0.0290(13) Uani 1 1 d .
H14A H 0.5269 0.7229 0.4518 0.035 Uiso 1 1 calc R
H15A H 0.4656 0.6703 0.4583 0.035 Uiso 1 1 calc R
C20A C 0.5776(2) 0.4708(8) 0.4819(2) 0.0340(14) Uani 1 1 d .
H16A H 0.5859 0.5327 0.5051 0.041 Uiso 1 1 calc R
H17A H 0.5990 0.5195 0.4613 0.041 Uiso 1 1 calc R
C21A C 0.5934(3) 0.2910(9) 0.4870(2) 0.0441(17) Uani 1 1 d .
H18A H 0.6325 0.2838 0.4917 0.053 Uiso 1 1 calc R
H19A H 0.5745 0.2453 0.5090 0.053 Uiso 1 1 calc R
C22A C 0.5796(3) 0.1895(9) 0.4531(2) 0.0457(17) Uani 1 1 d .
H20A H 0.6013 0.2267 0.4315 0.055 Uiso 1 1 calc R
H21A H 0.5879 0.0718 0.4579 0.055 Uiso 1 1 calc R
C23A C 0.5210(3) 0.2084(9) 0.4443(2) 0.0454(18) Uani 1 1 d .
H22A H 0.4996 0.1598 0.4649 0.054 Uiso 1 1 calc R
H23A H 0.5126 0.1462 0.4212 0.054 Uiso 1 1 calc R
C24A C 0.5047(3) 0.3866(8) 0.4391(2) 0.0386(16) Uani 1 1 d .
H24A H 0.4654 0.3930 0.4348 0.046 Uiso 1 1 calc R
H25A H 0.5230 0.4327 0.4169 0.046 Uiso 1 1 calc R
C25A C 0.4101(3) 0.8543(7) 0.58808(18) 0.0329(14) Uani 1 1 d .
H26A H 0.4170 0.9405 0.6071 0.039 Uiso 1 1 calc R
H27A H 0.3788 0.8904 0.5730 0.039 Uiso 1 1 calc R
C26A C 0.3471(3) 0.7215(13) 0.6312(3) 0.063(3) Uani 1 1 d .
H28A H 0.3168 0.7579 0.6153 0.075 Uiso 1 1 calc R
H29A H 0.3541 0.8091 0.6499 0.075 Uiso 1 1 calc R
C27A C 0.3317(5) 0.5590(17) 0.6516(4) 0.102(5) Uani 1 1 d .
H30A H 0.3002 0.5790 0.6679 0.122 Uiso 1 1 calc R
H31A H 0.3216 0.4741 0.6329 0.122 Uiso 1 1 calc R
C28A C 0.3787(6) 0.4960(14) 0.6752(3) 0.092(4) Uani 1 1 d .
H32A H 0.3867 0.5764 0.6953 0.110 Uiso 1 1 calc R
H33A H 0.3689 0.3896 0.6870 0.110 Uiso 1 1 calc R
C29A C 0.4281(5) 0.4724(10) 0.6510(3) 0.070(3) Uani 1 1 d .
H34A H 0.4216 0.3812 0.6331 0.083 Uiso 1 1 calc R
H35A H 0.4589 0.4409 0.6670 0.083 Uiso 1 1 calc R
C30A C 0.4420(3) 0.6286(8) 0.6295(2) 0.0411(16) Uani 1 1 d .
H36A H 0.4546 0.7136 0.6474 0.049 Uiso 1 1 calc R
H37A H 0.4720 0.6043 0.6122 0.049 Uiso 1 1 calc R
Pt2 Pt 0.355685(8) 0.35425(2) 0.247879(6) 0.01853(5) Uani 1 1 d .
I2 I 0.322078(16) 0.62644(4) 0.216957(11) 0.02633(8) Uani 1 1 d .
N1B N 0.3819(2) 0.1559(6) 0.27722(15) 0.0239(10) Uani 1 1 d .
N2B N 0.42990(18) 0.4482(6) 0.26721(14) 0.0242(10) Uani 1 1 d .
N3B N 0.3459(2) 0.2811(7) 0.15281(15) 0.0325(11) Uani 1 1 d .
H1B H 0.3490 0.3589 0.1692 0.039 Uiso 1 1 d .
N4B N 0.22544(18) 0.5109(6) 0.28694(14) 0.0254(10) Uani 1 1 d .
H2B H 0.2436 0.5516 0.2684 0.030 Uiso 1 1 d .
C1B C 0.3576(2) 0.0089(7) 0.28119(17) 0.0252(12) Uani 1 1 d .
H3B H 0.3258 -0.0136 0.2673 0.030 Uiso 1 1 calc R
C2B C 0.3778(3) -0.1111(7) 0.3052(2) 0.0337(14) Uani 1 1 d .
H4B H 0.3593 -0.2132 0.3077 0.040 Uiso 1 1 calc R
C3B C 0.4239(3) -0.0852(8) 0.32525(19) 0.0375(15) Uani 1 1 d .
H5B H 0.4375 -0.1675 0.3417 0.045 Uiso 1 1 calc R
C4B C 0.4501(2) 0.0641(8) 0.32095(16) 0.0283(12) Uani 1 1 d .
C5B C 0.4283(2) 0.1836(7) 0.29643(15) 0.0230(11) Uani 1 1 d .
C6B C 0.4986(3) 0.1039(9) 0.34036(19) 0.0363(15) Uani 1 1 d .
H6B H 0.5142 0.0248 0.3567 0.044 Uiso 1 1 calc R
C7B C 0.5230(2) 0.2543(9) 0.33575(19) 0.0372(15) Uani 1 1 d .
H7B H 0.5548 0.2781 0.3495 0.045 Uiso 1 1 calc R
C8B C 0.5018(2) 0.3765(8) 0.3108(2) 0.0313(13) Uani 1 1 d .
C9B C 0.4534(2) 0.3372(7) 0.29125(16) 0.0246(11) Uani 1 1 d .
C10B C 0.5239(2) 0.5294(9) 0.30458(19) 0.0361(15) Uani 1 1 d .
H8B H 0.5557 0.5601 0.3175 0.043 Uiso 1 1 calc R
C11B C 0.5011(3) 0.6367(8) 0.2805(2) 0.0350(15) Uani 1 1 d .
H9B H 0.5166 0.7425 0.2765 0.042 Uiso 1 1 calc R
C12B C 0.4536(3) 0.5898(8) 0.26112(18) 0.0307(13) Uani 1 1 d .
H10B H 0.4387 0.6635 0.2432 0.037 Uiso 1 1 calc R
C13B C 0.2873(2) 0.2390(6) 0.23275(15) 0.0226(11) Uani 1 1 d .
C14B C 0.2851(3) 0.1422(6) 0.19951(18) 0.0260(12) Uani 1 1 d .
C15B C 0.2376(3) 0.0586(8) 0.18948(19) 0.0391(16) Uani 1 1 d .
H11B H 0.2365 -0.0026 0.1668 0.047 Uiso 1 1 calc R
C16B C 0.1935(3) 0.0642(8) 0.2116(2) 0.0361(15) Uani 1 1 d .
H12B H 0.1617 0.0072 0.2045 0.043 Uiso 1 1 calc R
C17B C 0.1949(2) 0.1546(7) 0.2450(2) 0.0329(13) Uani 1 1 d .
H13B H 0.1642 0.1576 0.2607 0.039 Uiso 1 1 calc R
C18B C 0.2412(2) 0.2403(6) 0.25524(15) 0.0228(11) Uani 1 1 d .
C19B C 0.3333(3) 0.1265(7) 0.17452(19) 0.0334(14) Uani 1 1 d .
H14B H 0.3271 0.0349 0.1567 0.040 Uiso 1 1 calc R
H15B H 0.3649 0.0971 0.1900 0.040 Uiso 1 1 calc R
C20B C 0.2978(3) 0.3339(9) 0.1295(2) 0.0388(15) Uani 1 1 d .
H16B H 0.2668 0.3570 0.1461 0.047 Uiso 1 1 calc R
H17B H 0.2875 0.2437 0.1122 0.047 Uiso 1 1 calc R
C21B C 0.3121(4) 0.4897(10) 0.1071(2) 0.054(2) Uani 1 1 d .
H18B H 0.2813 0.5204 0.0910 0.064 Uiso 1 1 calc R
H19B H 0.3188 0.5821 0.1246 0.064 Uiso 1 1 calc R
C22B C 0.3608(3) 0.4652(11) 0.0831(2) 0.052(2) Uani 1 1 d .
H20B H 0.3701 0.5700 0.0703 0.062 Uiso 1 1 calc R
H21B H 0.3534 0.3807 0.0637 0.062 Uiso 1 1 calc R
C23B C 0.4072(4) 0.4099(12) 0.1073(3) 0.060(2) Uani 1 1 d .
H22B H 0.4389 0.3886 0.0912 0.071 Uiso 1 1 calc R
H23B H 0.4167 0.4999 0.1248 0.071 Uiso 1 1 calc R
C24B C 0.3947(3) 0.2589(11) 0.1289(2) 0.0480(19) Uani 1 1 d .
H24B H 0.4258 0.2305 0.1449 0.058 Uiso 1 1 calc R
H25B H 0.3887 0.1659 0.1114 0.058 Uiso 1 1 calc R
C25B C 0.2409(2) 0.3316(7) 0.29203(17) 0.0265(12) Uani 1 1 d .
H26B H 0.2771 0.3252 0.3035 0.032 Uiso 1 1 calc R
H27B H 0.2151 0.2779 0.3093 0.032 Uiso 1 1 calc R
C26B C 0.2386(3) 0.6097(9) 0.3218(2) 0.0405(16) Uani 1 1 d .
H28B H 0.2181 0.5651 0.3433 0.049 Uiso 1 1 calc R
H29B H 0.2774 0.5993 0.3275 0.049 Uiso 1 1 calc R
C27B C 0.2245(3) 0.7900(9) 0.3162(2) 0.0426(16) Uani 1 1 d .
H30B H 0.2330 0.8524 0.3393 0.051 Uiso 1 1 calc R
H31B H 0.2464 0.8361 0.2956 0.051 Uiso 1 1 calc R
C28B C 0.1659(3) 0.8099(9) 0.3071(2) 0.0481(19) Uani 1 1 d .
H32B H 0.1438 0.7717 0.3284 0.058 Uiso 1 1 calc R
H33B H 0.1577 0.9280 0.3026 0.058 Uiso 1 1 calc R
C29B C 0.1528(3) 0.7108(9) 0.2730(2) 0.0438(17) Uani 1 1 d .
H34B H 0.1726 0.7570 0.2514 0.053 Uiso 1 1 calc R
H35B H 0.1139 0.7207 0.2677 0.053 Uiso 1 1 calc R
C30B C 0.1671(2) 0.5294(8) 0.2771(2) 0.0320(13) Uani 1 1 d .
H36B H 0.1447 0.4792 0.2970 0.038 Uiso 1 1 calc R
H37B H 0.1595 0.4707 0.2534 0.038 Uiso 1 1 calc R
P1 P 0.12236(6) 0.21682(18) 0.38063(5) 0.0260(3) Uani 1 1 d D
F1 F 0.11895(19) 0.0209(4) 0.37986(13) 0.0414(9) Uani 1 1 d .
F2 F 0.12449(16) 0.2126(5) 0.42554(11) 0.0408(9) Uani 1 1 d D
F3 F 0.11970(15) 0.2234(5) 0.33569(10) 0.0368(9) Uani 1 1 d D
F4 F 0.18616(14) 0.2103(6) 0.37879(12) 0.0486(11) Uani 1 1 d .
F5 F 0.05834(14) 0.2277(6) 0.38230(12) 0.0457(10) Uani 1 1 d .
F6 F 0.1252(2) 0.4151(5) 0.38131(15) 0.0500(10) Uani 1 1 d D
P2 P 0.51557(8) 0.0128(3) 0.20590(6) 0.0433(4) Uani 1 1 d D
F7 F 0.4602(2) -0.0395(10) 0.2233(2) 0.1107(19) Uani 1 1 d .
F8 F 0.5378(3) 0.0329(9) 0.24629(18) 0.112(2) Uani 1 1 d .
F9 F 0.4950(3) 0.1996(7) 0.20583(19) 0.1017(18) Uani 1 1 d D
F10 F 0.5710(2) 0.0719(10) 0.1895(2) 0.1107(19) Uani 1 1 d D
F11 F 0.5343(3) -0.1688(7) 0.2058(2) 0.1017(18) Uani 1 1 d .
F12 F 0.4912(3) 0.0036(10) 0.16545(16) 0.102(2) Uani 1 1 d .
P3 P 0.37118(7) 0.48834(19) 0.38078(5) 0.0261(3) Uani 1 1 d D
F13 F 0.36584(18) 0.4907(6) 0.33621(11) 0.0497(12) Uani 1 1 d D
F14 F 0.37609(19) 0.4872(6) 0.42526(11) 0.0508(12) Uani 1 1 d .
F15 F 0.31332(19) 0.4049(6) 0.38420(16) 0.0586(13) Uani 1 1 d .
F16 F 0.34278(19) 0.6644(5) 0.38186(13) 0.0473(11) Uani 1 1 d .
F17 F 0.39916(19) 0.3123(5) 0.37994(12) 0.0488(11) Uani 1 1 d .
F18 F 0.42863(17) 0.5712(7) 0.37728(16) 0.0609(14) Uani 1 1 d .
P4 P 0.22757(8) -0.0688(3) 0.55620(5) 0.0412(4) Uani 1 1 d .
F19 F 0.2130(3) -0.0834(9) 0.51382(19) 0.114(2) Uani 1 1 d .
F20 F 0.2404(3) -0.0541(9) 0.59842(17) 0.114(2) Uani 1 1 d .
F21 F 0.2807(2) 0.0168(7) 0.5431(3) 0.111(3) Uani 1 1 d .
F22 F 0.1736(3) -0.1493(10) 0.5672(4) 0.161(5) Uani 1 1 d .
F23 F 0.2581(2) -0.2397(6) 0.55659(15) 0.0729(12) Uani 1 1 d .
F24 F 0.1974(3) 0.1059(6) 0.55593(16) 0.0729(12) Uani 1 1 d .

loop_
_atom_site_aniso_label
_atom_site_aniso_U_11
_atom_site_aniso_U_22
_atom_site_aniso_U_33
_atom_site_aniso_U_23
_atom_site_aniso_U_13
_atom_site_aniso_U_12
Pt1 0.02016(9) 0.01851(9) 0.01833(9) -0.00011(8) -0.00011(8) 0.00017(7)
I1 0.0332(2) 0.02145(17) 0.0277(2) 0.00445(14) 0.00037(16) 0.00215(13)
N1A 0.026(2) 0.024(2) 0.022(2) -0.001(2) -0.0003(19) 0.0017(18)
N2A 0.026(2) 0.022(2) 0.025(2) -0.0024(19) 0.0030(19) -0.0030(18)
N3A 0.026(2) 0.034(3) 0.015(2) 0.0027(18) -0.0015(19) 0.000(2)
N4A 0.031(3) 0.039(3) 0.025(3) -0.008(2) 0.003(2) -0.008(2)
C1A 0.028(3) 0.022(3) 0.031(3) 0.001(2) -0.005(2) 0.003(2)
C2A 0.042(4) 0.023(3) 0.042(4) 0.007(3) 0.003(3) 0.004(3)
C3A 0.049(4) 0.027(3) 0.030(3) 0.007(3) -0.003(3) 0.011(3)
C4A 0.033(3) 0.036(3) 0.034(3) -0.004(3) 0.003(3) 0.018(3)
C5A 0.026(3) 0.025(3) 0.019(3) -0.011(2) 0.002(2) 0.003(2)
C6A 0.040(4) 0.053(5) 0.027(3) -0.005(3) -0.014(3) 0.023(3)
C7A 0.026(3) 0.058(5) 0.034(4) -0.006(3) -0.009(3) 0.014(3)
C8A 0.022(3) 0.034(3) 0.034(3) -0.012(3) 0.005(2) 0.003(2)
C9A 0.027(3) 0.029(3) 0.026(3) -0.010(2) 0.002(2) 0.005(2)
C10A 0.023(3) 0.050(4) 0.059(5) -0.025(4) -0.002(3) -0.007(3)
C11A 0.021(3) 0.031(3) 0.060(5) -0.014(3) 0.000(3) -0.006(2)
C12A 0.029(3) 0.023(3) 0.037(3) -0.007(2) 0.008(2) -0.001(2)
C13A 0.029(3) 0.021(3) 0.020(3) 0.005(2) -0.008(2) 0.002(2)
C14A 0.029(3) 0.023(3) 0.030(3) 0.011(2) -0.003(2) -0.001(2)
C15A 0.028(3) 0.040(3) 0.036(3) 0.017(3) 0.004(3) -0.006(2)
C16A 0.037(4) 0.032(3) 0.049(4) 0.015(3) -0.015(3) -0.016(3)
C17A 0.044(4) 0.025(3) 0.033(3) 0.000(3) -0.015(3) -0.006(3)
C18A 0.036(3) 0.019(3) 0.023(3) 0.002(2) -0.006(2) 0.002(2)
C19A 0.020(3) 0.032(3) 0.035(3) 0.007(3) -0.001(2) 0.006(2)
C20A 0.026(3) 0.037(3) 0.040(4) 0.003(3) -0.003(3) -0.003(2)
C21A 0.032(4) 0.045(4) 0.055(5) 0.014(3) -0.004(3) 0.009(3)
C22A 0.059(5) 0.034(4) 0.044(4) -0.003(3) 0.013(4) 0.005(3)
C23A 0.057(5) 0.041(4) 0.038(4) -0.011(3) 0.004(3) -0.010(3)
C24A 0.042(4) 0.040(4) 0.033(4) -0.006(3) -0.010(3) -0.001(3)
C25A 0.036(4) 0.038(4) 0.025(3) -0.012(2) -0.008(3) 0.011(3)
C26A 0.041(4) 0.096(7) 0.052(5) -0.035(5) 0.017(4) -0.010(4)
C27A 0.099(9) 0.114(10) 0.091(9) -0.039(8) 0.067(8) -0.067(8)
C28A 0.139(11) 0.074(8) 0.061(7) -0.004(6) 0.050(8) -0.041(8)
C29A 0.123(9) 0.041(5) 0.045(5) 0.011(4) 0.024(5) -0.007(5)
C30A 0.047(4) 0.038(4) 0.039(4) 0.007(3) 0.003(3) 0.000(3)
Pt2 0.01930(9) 0.01842(9) 0.01787(10) 0.00077(9) -0.00025(8) -0.00010(6)
I2 0.0312(2) 0.02117(17) 0.02665(19) 0.00478(14) -0.00140(15) 0.00127(13)
N1B 0.026(2) 0.021(2) 0.024(3) 0.0014(18) 0.002(2) 0.0047(17)
N2B 0.019(2) 0.025(2) 0.028(3) 0.001(2) 0.0006(18) -0.0020(18)
N3B 0.036(3) 0.035(3) 0.027(3) -0.005(2) 0.005(2) 0.006(2)
N4B 0.023(2) 0.033(3) 0.020(3) 0.0014(19) 0.0023(19) 0.0003(19)
C1B 0.030(3) 0.021(3) 0.024(3) 0.001(2) 0.003(2) 0.000(2)
C2B 0.042(4) 0.021(3) 0.038(4) 0.004(3) 0.002(3) 0.000(2)
C3B 0.054(4) 0.027(3) 0.031(3) 0.010(3) 0.001(3) 0.013(3)
C4B 0.029(3) 0.034(3) 0.022(3) 0.001(2) -0.004(2) 0.011(2)
C5B 0.024(3) 0.027(3) 0.017(3) -0.004(2) 0.000(2) 0.003(2)
C6B 0.030(3) 0.050(4) 0.029(3) 0.000(3) -0.004(3) 0.017(3)
C7B 0.021(3) 0.056(4) 0.034(3) -0.006(3) -0.007(2) 0.015(3)
C8B 0.020(3) 0.043(4) 0.031(3) -0.010(3) 0.000(2) 0.001(2)
C9B 0.022(3) 0.032(3) 0.020(3) -0.003(2) 0.001(2) 0.004(2)
C10B 0.015(3) 0.056(4) 0.038(4) -0.012(3) -0.003(2) -0.005(3)
C11B 0.027(3) 0.038(4) 0.041(4) -0.011(3) 0.004(3) -0.010(2)
C12B 0.029(3) 0.030(3) 0.032(3) -0.005(2) 0.003(2) -0.007(2)
C13B 0.031(3) 0.019(2) 0.018(2) -0.002(2) -0.002(2) 0.001(2)
C14B 0.031(3) 0.019(3) 0.028(3) -0.005(2) -0.003(2) 0.004(2)
C15B 0.053(4) 0.034(3) 0.030(3) -0.007(3) -0.017(3) -0.008(3)
C16B 0.032(3) 0.028(3) 0.049(4) -0.002(3) -0.010(3) -0.014(2)
C17B 0.029(3) 0.037(3) 0.033(3) 0.007(3) -0.004(3) -0.008(2)
C18B 0.023(3) 0.022(2) 0.023(3) 0.005(2) -0.001(2) -0.0012(19)
C19B 0.047(4) 0.027(3) 0.026(3) -0.007(2) -0.004(3) 0.005(3)
C20B 0.042(4) 0.040(4) 0.034(4) 0.010(3) 0.002(3) 0.004(3)
C21B 0.072(6) 0.049(5) 0.040(4) 0.011(4) 0.009(4) 0.014(4)
C22B 0.054(5) 0.054(5) 0.048(5) 0.011(4) 0.014(4) -0.002(4)
C23B 0.046(5) 0.078(6) 0.054(5) -0.002(5) 0.014(4) -0.008(4)
C24B 0.038(4) 0.066(5) 0.040(4) -0.003(4) 0.008(3) 0.015(3)
C25B 0.028(3) 0.026(3) 0.026(3) 0.009(2) 0.006(2) 0.001(2)
C26B 0.046(4) 0.048(4) 0.028(4) -0.012(3) -0.004(3) 0.004(3)
C27B 0.049(4) 0.041(4) 0.037(4) -0.008(3) 0.001(3) 0.001(3)
C28B 0.056(5) 0.036(4) 0.053(5) 0.008(3) 0.022(4) 0.016(3)
C29B 0.040(4) 0.039(4) 0.052(4) 0.016(3) 0.000(3) 0.007(3)
C30B 0.018(3) 0.037(3) 0.041(4) 0.003(3) -0.003(2) 0.004(2)
P1 0.0229(7) 0.0282(7) 0.0268(7) 0.0003(6) 0.0010(5) -0.0008(6)
F1 0.065(3) 0.0255(19) 0.0338(19) -0.0007(16) -0.0011(17) -0.0003(17)
F2 0.046(2) 0.049(2) 0.0269(19) -0.0085(17) -0.0014(16) -0.0132(19)
F3 0.039(2) 0.043(2) 0.0275(19) 0.0062(16) 0.0000(15) 0.0082(17)
F4 0.0189(18) 0.078(3) 0.049(3) 0.020(2) 0.0023(17) 0.0034(19)
F5 0.0238(19) 0.068(3) 0.046(2) -0.016(2) 0.0029(17) -0.0042(18)
F6 0.061(2) 0.0275(19) 0.061(3) 0.002(2) -0.005(2) -0.004(2)
P2 0.0424(10) 0.0544(12) 0.0331(10) 0.0098(8) 0.0090(8) 0.0028(8)
F7 0.059(2) 0.143(4) 0.131(4) 0.076(4) 0.045(3) 0.019(3)
F8 0.153(6) 0.124(6) 0.057(4) 0.031(4) -0.030(4) -0.058(5)
F9 0.151(5) 0.066(3) 0.088(3) 0.023(2) 0.058(3) 0.040(3)
F10 0.059(2) 0.143(4) 0.131(4) 0.076(4) 0.045(3) 0.019(3)
F11 0.151(5) 0.066(3) 0.088(3) 0.023(2) 0.058(3) 0.040(3)
F12 0.136(6) 0.121(6) 0.049(3) 0.008(3) -0.035(4) 0.007(5)
P3 0.0305(7) 0.0281(7) 0.0196(6) 0.0017(6) 0.0025(5) 0.0104(6)
F13 0.057(3) 0.071(3) 0.021(2) -0.0015(19) -0.0002(18) 0.029(2)
F14 0.062(3) 0.068(3) 0.023(2) 0.0037(19) 0.004(2) 0.032(2)
F15 0.042(3) 0.060(3) 0.074(4) 0.021(3) -0.004(2) -0.010(2)
F16 0.058(3) 0.040(2) 0.044(3) 0.0011(18) -0.004(2) 0.0260(19)
F17 0.067(3) 0.034(2) 0.045(3) 0.0015(19) 0.004(2) 0.029(2)
F18 0.037(2) 0.066(3) 0.080(4) 0.035(3) -0.003(2) -0.004(2)
P4 0.0464(11) 0.0461(11) 0.0310(9) -0.0020(8) 0.0072(8) 0.0141(8)
F19 0.170(5) 0.124(4) 0.050(3) -0.035(3) -0.035(3) 0.074(4)
F20 0.170(5) 0.124(4) 0.050(3) -0.035(3) -0.035(3) 0.074(4)
F21 0.058(3) 0.056(4) 0.218(8) 0.036(5) -0.006(4) -0.012(3)
F22 0.072(5) 0.146(8) 0.265(12) 0.132(8) 0.057(6) 0.022(4)
F23 0.102(3) 0.056(2) 0.060(2) -0.0026(17) 0.011(2) 0.039(2)
F24 0.102(3) 0.056(2) 0.060(2) -0.0026(17) 0.011(2) 0.039(2)

loop_
_atom_type_symbol
_atom_type_description
_atom_type_scat_dispersion_real
_atom_type_scat_dispersion_imag
_atom_type_scat_source
C C -0.0020 0.0020 'L. Kissel & R.H. Pratt, Acta Cryst A (1990), A46, 170-175'
H H 0.0000 0.0000 'International Tables Vol C Tables 4.2.6.8 and 6.1.1.4'
N N -0.0031 0.0040 'L. Kissel & R.H. Pratt, Acta Cryst A (1990), A46, 170-175'
F F -0.0053 0.0125 'L. Kissel & R.H. Pratt, Acta Cryst A (1990), A46, 170-175'
P P 0.1013 0.1134 'L. Kissel & R.H. Pratt, Acta Cryst A (1990), A46, 170-175'
I I -0.7195 2.1212 'L. Kissel & R.H. Pratt, Acta Cryst A (1990), A46, 170-175'
Pt Pt -2.9671 9.6560 'L. Kissel & R.H. Pratt, Acta Cryst A (1990), A46, 170-175'

loop_
_geom_angle_atom_site_label_1
_geom_angle_atom_site_label_2
_geom_angle_atom_site_label_3
_geom_angle
C13A Pt1 N1A 92.6(2)
C13A Pt1 N2A 172.8(2)
N1A Pt1 N2A 80.28(19)
C13A Pt1 I1 90.77(15)
N1A Pt1 I1 172.19(14)
N2A Pt1 I1 96.46(13)
C1A N1A C5A 118.5(5)
C1A N1A Pt1 127.9(4)
C5A N1A Pt1 113.4(4)
C12A N2A C9A 118.7(5)
C12A N2A Pt1 130.3(4)
C9A N2A Pt1 110.9(4)
C20A N3A C24A 110.7(5)
C20A N3A C19A 112.3(5)
C24A N3A C19A 111.9(5)
C25A N4A C26A 110.1(6)
C25A N4A C30A 112.3(5)
C26A N4A C30A 112.1(6)
N1A C1A C2A 122.8(6)
C3A C2A C1A 119.9(6)
C2A C3A C4A 119.5(6)
C3A C4A C5A 117.4(6)
C3A C4A C6A 125.0(6)
C5A C4A C6A 117.6(6)
N1A C5A C4A 121.9(6)
N1A C5A C9A 116.4(5)
C4A C5A C9A 121.7(6)
C7A C6A C4A 121.0(6)
C6A C7A C8A 122.4(6)
C10A C8A C9A 116.2(6)
C10A C8A C7A 124.7(6)
C9A C8A C7A 119.0(6)
N2A C9A C8A 123.4(6)
N2A C9A C5A 118.5(5)
C8A C9A C5A 118.1(6)
C11A C10A C8A 119.8(6)
C10A C11A C12A 119.7(6)
N2A C12A C11A 122.0(6)
C14A C13A C18A 116.0(5)
C14A C13A Pt1 122.8(4)
C18A C13A Pt1 120.8(4)
C15A C14A C13A 122.6(6)
C15A C14A C19A 118.1(6)
C13A C14A C19A 119.3(5)
C16A C15A C14A 119.7(6)
C17A C16A C15A 119.9(6)
C16A C17A C18A 121.1(6)
C17A C18A C13A 120.7(6)
C17A C18A C25A 118.2(6)
C13A C18A C25A 120.9(5)
C14A C19A N3A 112.3(5)
N3A C20A C21A 111.2(5)
C22A C21A C20A 111.6(6)
C23A C22A C21A 109.6(6)
C22A C23A C24A 112.6(6)
C23A C24A N3A 110.6(6)
N4A C25A C18A 114.5(5)
N4A C26A C27A 110.8(8)
C28A C27A C26A 110.6(8)
C29A C28A C27A 110.4(9)
C28A C29A C30A 111.6(8)
N4A C30A C29A 113.5(7)
C13B Pt2 N1B 92.5(2)
C13B Pt2 N2B 173.0(2)
N1B Pt2 N2B 80.45(19)
C13B Pt2 I2 90.36(15)
N1B Pt2 I2 173.84(15)
N2B Pt2 I2 96.62(13)
C1B N1B C5B 118.4(5)
C1B N1B Pt2 127.7(4)
C5B N1B Pt2 113.8(4)
C12B N2B C9B 119.0(5)
C12B N2B Pt2 131.0(4)
C9B N2B Pt2 110.0(4)
C24B N3B C19B 111.3(5)
C24B N3B C20B 111.1(5)
C19B N3B C20B 110.6(5)
C30B N4B C25B 111.7(5)
C30B N4B C26B 110.4(5)
C25B N4B C26B 110.6(5)
N1B C1B C2B 121.4(6)
C3B C2B C1B 121.3(6)
C2B C3B C4B 118.1(6)
C3B C4B C5B 119.1(6)
C3B C4B C6B 122.8(6)
C5B C4B C6B 118.1(6)
N1B C5B C9B 117.2(5)
N1B C5B C4B 121.7(5)
C9B C5B C4B 121.1(5)
C7B C6B C4B 121.1(6)
C6B C7B C8B 121.6(6)
C10B C8B C9B 117.3(6)
C10B C8B C7B 125.2(6)
C9B C8B C7B 117.5(6)
N2B C9B C5B 118.1(5)
N2B C9B C8B 121.3(5)
C5B C9B C8B 120.6(5)
C11B C10B C8B 121.1(6)
C10B C11B C12B 119.3(6)
N2B C12B C11B 121.9(6)
C18B C13B C14B 116.8(5)
C18B C13B Pt2 122.3(4)
C14B C13B Pt2 120.7(4)
C15B C14B C13B 120.5(6)
C15B C14B C19B 118.6(6)
C13B C14B C19B 120.9(5)
C16B C15B C14B 121.1(6)
C15B C16B C17B 119.6(6)
C18B C17B C16B 120.4(6)
C17B C18B C13B 121.4(5)
C17B C18B C25B 118.0(5)
C13B C18B C25B 120.5(5)
C14B C19B N3B 113.8(5)
N3B C20B C21B 109.5(6)
C22B C21B C20B 112.3(7)
C21B C22B C23B 109.3(7)
C24B C23B C22B 112.5(7)
C23B C24B N3B 111.7(7)
C18B C25B N4B 111.5(5)
C27B C26B N4B 110.5(6)
C28B C27B C26B 110.9(6)
C29B C28B C27B 109.3(6)
C28B C29B C30B 112.8(6)
N4B C30B C29B 110.2(5)
F1 P1 F4 91.1(3)
F1 P1 F5 90.1(2)
F4 P1 F5 178.7(3)
F1 P1 F6 179.5(3)
F4 P1 F6 89.4(3)
F5 P1 F6 89.4(3)
F1 P1 F2 89.9(2)
F4 P1 F2 90.4(2)
F5 P1 F2 89.8(2)
F6 P1 F2 90.3(3)
F1 P1 F3 90.8(2)
F4 P1 F3 90.0(2)
F5 P1 F3 89.7(2)
F6 P1 F3 89.1(3)
F2 P1 F3 179.2(2)
F11 P2 F8 89.7(4)
F11 P2 F7 90.6(4)
F8 P2 F7 88.4(4)
F11 P2 F12 93.9(4)
F8 P2 F12 176.3(5)
F7 P2 F12 90.7(4)
F11 P2 F10 91.3(4)
F8 P2 F10 90.2(4)
F7 P2 F10 177.6(5)
F12 P2 F10 90.6(4)
F11 P2 F9 178.9(5)
F8 P2 F9 90.9(4)
F7 P2 F9 88.6(4)
F12 P2 F9 85.4(4)
F10 P2 F9 89.6(4)
F18 P3 F17 89.0(3)
F18 P3 F16 91.4(3)
F17 P3 F16 179.5(3)
F18 P3 F14 90.7(3)
F17 P3 F14 88.9(2)
F16 P3 F14 90.9(2)
F18 P3 F15 179.9(3)
F17 P3 F15 91.0(3)
F16 P3 F15 88.6(3)
F14 P3 F15 89.4(3)
F18 P3 F13 89.5(3)
F17 P3 F13 91.6(2)
F16 P3 F13 88.6(2)
F14 P3 F13 179.5(3)
F15 P3 F13 90.4(3)
F22 P4 F20 87.9(6)
F22 P4 F19 90.7(6)
F20 P4 F19 178.5(5)
F22 P4 F21 176.8(5)
F20 P4 F21 94.8(5)
F19 P4 F21 86.5(5)
F22 P4 F23 92.7(4)
F20 P4 F23 87.7(3)
F19 P4 F23 93.1(3)
F21 P4 F23 89.1(3)
F22 P4 F24 88.1(4)
F20 P4 F24 92.0(3)
F19 P4 F24 87.3(3)
F21 P4 F24 90.2(3)
F23 P4 F24 179.2(4)

loop_
_geom_bond_atom_site_label_1
_geom_bond_atom_site_label_2
_geom_bond_distance
Pt1 C13A 1.994(6)
Pt1 N1A 2.043(5)
Pt1 N2A 2.113(5)
Pt1 I1 2.5996(5)
N1A C1A 1.318(7)
N1A C5A 1.365(7)
N2A C12A 1.329(7)
N2A C9A 1.339(8)
N3A C20A 1.492(7)
N3A C24A 1.510(8)
N3A C19A 1.513(7)
N4A C25A 1.492(9)
N4A C26A 1.494(9)
N4A C30A 1.496(9)
C1A C2A 1.375(8)
C2A C3A 1.373(10)
C3A C4A 1.386(10)
C4A C5A 1.415(9)
C4A C6A 1.435(10)
C5A C9A 1.433(8)
C6A C7A 1.338(10)
C7A C8A 1.427(10)
C8A C10A 1.408(10)
C8A C9A 1.415(9)
C10A C11A 1.365(11)
C11A C12A 1.397(9)
C13A C14A 1.411(8)
C13A C18A 1.434(8)
C14A C15A 1.400(8)
C14A C19A 1.503(9)
C15A C16A 1.386(11)
C16A C17A 1.383(10)
C17A C18A 1.401(9)
C18A C25A 1.496(9)
C20A C21A 1.517(9)
C21A C22A 1.503(11)
C22A C23A 1.499(11)
C23A C24A 1.510(10)
C26A C27A 1.551(16)
C27A C28A 1.531(18)
C28A C29A 1.515(14)
C29A C30A 1.519(10)
Pt2 C13B 2.014(6)
Pt2 N1B 2.025(5)
Pt2 N2B 2.113(5)
Pt2 I2 2.6022(5)
N1B C1B 1.342(7)
N1B C5B 1.362(7)
N2B C12B 1.307(7)
N2B C9B 1.374(7)
N3B C24B 1.498(9)
N3B C19B 1.505(8)
N3B C20B 1.520(9)
N4B C30B 1.501(7)
N4B C25B 1.512(7)
N4B C26B 1.515(8)
C1B C2B 1.390(8)
C2B C3B 1.370(10)
C3B C4B 1.381(9)
C4B C5B 1.413(8)
C4B C6B 1.429(9)
C5B C9B 1.403(8)
C6B C7B 1.370(10)
C7B C8B 1.433(9)
C8B C10B 1.371(9)
C8B C9B 1.428(8)
C10B C11B 1.348(10)
C11B C12B 1.421(9)
C13B C18B 1.401(8)
C13B C14B 1.424(8)
C14B C15B 1.409(9)
C14B C19B 1.500(10)
C15B C16B 1.353(10)
C16B C17B 1.399(10)
C17B C18B 1.393(8)
C18B C25B 1.509(8)
C20B C21B 1.536(10)
C21B C22B 1.498(11)
C22B C23B 1.511(13)
C23B C24B 1.478(12)
C26B C27B 1.513(10)
C27B C28B 1.502(11)
C28B C29B 1.496(12)
C29B C30B 1.517(9)
P1 F1 1.587(4)
P1 F4 1.590(4)
P1 F5 1.597(4)
P1 F6 1.606(4)
P1 F2 1.607(4)
P1 F3 1.609(4)
P2 F11 1.542(6)
P2 F8 1.555(7)
P2 F7 1.570(6)
P2 F12 1.570(6)
P2 F10 1.572(6)
P2 F9 1.595(6)
P3 F18 1.584(5)
P3 F17 1.586(4)
P3 F16 1.591(4)
P3 F14 1.595(4)
P3 F15 1.595(5)
P3 F13 1.599(4)
P4 F22 1.543(8)
P4 F20 1.547(6)
P4 F19 1.562(7)
P4 F21 1.564(6)
P4 F23 1.578(5)
P4 F24 1.600(5)

loop_
_geom_torsion_atom_site_label_1
_geom_torsion_atom_site_label_2
_geom_torsion_atom_site_label_3
_geom_torsion_atom_site_label_4
_geom_torsion
C13A Pt1 N1A C1A 0.3(5)
N2A Pt1 N1A C1A 179.3(5)
I1 Pt1 N1A C1A -114.9(10)
C13A Pt1 N1A C5A 174.8(4)
N2A Pt1 N1A C5A -6.2(4)
I1 Pt1 N1A C5A 59.6(12)
C13A Pt1 N2A C12A -168.9(15)
N1A Pt1 N2A C12A -176.7(6)
I1 Pt1 N2A C12A 10.5(5)
C13A Pt1 N2A C9A 13.5(19)
N1A Pt1 N2A C9A 5.7(4)
I1 Pt1 N2A C9A -167.1(4)
C5A N1A C1A C2A -1.1(9)
Pt1 N1A C1A C2A 173.2(5)
N1A C1A C2A C3A 0.7(10)
C1A C2A C3A C4A 0.1(10)
C2A C3A C4A C5A -0.5(10)
C2A C3A C4A C6A 178.7(7)
C1A N1A C5A C4A 0.7(8)
Pt1 N1A C5A C4A -174.4(4)
C1A N1A C5A C9A -179.2(5)
Pt1 N1A C5A C9A 5.8(6)
C3A C4A C5A N1A 0.1(9)
C6A C4A C5A N1A -179.2(5)
C3A C4A C5A C9A 179.9(6)
C6A C4A C5A C9A 0.6(9)
C3A C4A C6A C7A 178.2(7)
C5A C4A C6A C7A -2.6(10)
C4A C6A C7A C8A 4.4(11)
C6A C7A C8A C10A 178.9(7)
C6A C7A C8A C9A -4.1(10)
C12A N2A C9A C8A -2.5(9)
Pt1 N2A C9A C8A 175.4(5)
C12A N2A C9A C5A 177.6(5)
Pt1 N2A C9A C5A -4.5(6)
C10A C8A C9A N2A -0.6(9)
C7A C8A C9A N2A -177.9(6)
C10A C8A C9A C5A 179.3(6)
C7A C8A C9A C5A 2.0(8)
N1A C5A C9A N2A -0.7(8)
C4A C5A C9A N2A 179.4(5)
N1A C5A C9A C8A 179.4(5)
C4A C5A C9A C8A -0.5(8)
C9A C8A C10A C11A 3.6(10)
C7A C8A C10A C11A -179.3(6)
C8A C10A C11A C12A -3.5(10)
C9A N2A C12A C11A 2.6(9)
Pt1 N2A C12A C11A -174.8(5)
C10A C11A C12A N2A 0.4(10)
N1A Pt1 C13A C14A -83.7(4)
N2A Pt1 C13A C14A -91.3(17)
I1 Pt1 C13A C14A 89.3(4)
N1A Pt1 C13A C18A 90.1(4)
N2A Pt1 C13A C18A 82.5(18)
I1 Pt1 C13A C18A -97.0(4)
C18A C13A C14A C15A 1.7(8)
Pt1 C13A C14A C15A 175.7(4)
C18A C13A C14A C19A -176.8(5)
Pt1 C13A C14A C19A -2.7(7)
C13A C14A C15A C16A -1.5(9)
C19A C14A C15A C16A 176.9(5)
C14A C15A C16A C17A -0.4(9)
C15A C16A C17A C18A 2.1(10)
C16A C17A C18A C13A -1.9(9)
C16A C17A C18A C25A -176.7(6)
C14A C13A C18A C17A 0.0(8)
Pt1 C13A C18A C17A -174.2(4)
C14A C13A C18A C25A 174.7(5)
Pt1 C13A C18A C25A 0.5(7)
C15A C14A C19A N3A 96.0(6)
C13A C14A C19A N3A -85.5(6)
C20A N3A C19A C14A -70.8(6)
C24A N3A C19A C14A 164.0(5)
C24A N3A C20A C21A -56.0(7)
C19A N3A C20A C21A 178.2(5)
N3A C20A C21A C22A 56.8(8)
C20A C21A C22A C23A -55.4(8)
C21A C22A C23A C24A 55.7(9)
C22A C23A C24A N3A -56.1(8)
C20A N3A C24A C23A 55.3(7)
C19A N3A C24A C23A -178.6(6)
C26A N4A C25A C18A -178.9(6)
C30A N4A C25A C18A 55.4(7)
C17A C18A C25A N4A -116.9(6)
C13A C18A C25A N4A 68.3(7)
C25A N4A C26A C27A 179.8(8)
C30A N4A C26A C27A -54.4(9)
N4A C26A C27A C28A 56.8(11)
C26A C27A C28A C29A -56.5(12)
C27A C28A C29A C30A 54.2(12)
C25A N4A C30A C29A 177.6(6)
C26A N4A C30A C29A 52.9(9)
C28A C29A C30A N4A -52.7(11)
C13B Pt2 N1B C1B 1.5(5)
N2B Pt2 N1B C1B -178.5(5)
I2 Pt2 N1B C1B 119.5(12)
C13B Pt2 N1B C5B -174.6(4)
N2B Pt2 N1B C5B 5.5(4)
I2 Pt2 N1B C5B -56.5(15)
C13B Pt2 N2B C12B 176.8(15)
N1B Pt2 N2B C12B 177.5(6)
I2 Pt2 N2B C12B -7.9(5)
C13B Pt2 N2B C9B -6.2(19)
N1B Pt2 N2B C9B -5.5(4)
I2 Pt2 N2B C9B 169.0(4)
C5B N1B C1B C2B 2.1(9)
Pt2 N1B C1B C2B -173.8(5)
N1B C1B C2B C3B -1.0(10)
C1B C2B C3B C4B -0.2(10)
C2B C3B C4B C5B 0.4(9)
C2B C3B C4B C6B -179.7(6)
C1B N1B C5B C9B 178.9(5)
Pt2 N1B C5B C9B -4.7(6)
C1B N1B C5B C4B -1.9(8)
Pt2 N1B C5B C4B 174.5(4)
C3B C4B C5B N1B 0.7(9)
C6B C4B C5B N1B -179.3(5)
C3B C4B C5B C9B 179.8(6)
C6B C4B C5B C9B -0.1(8)
C3B C4B C6B C7B -179.1(6)
C5B C4B C6B C7B 0.8(9)
C4B C6B C7B C8B -1.4(10)
C6B C7B C8B C10B -179.9(7)
C6B C7B C8B C9B 1.2(10)
C12B N2B C9B C5B -177.8(5)
Pt2 N2B C9B C5B 4.8(6)
C12B N2B C9B C8B 2.7(8)
Pt2 N2B C9B C8B -174.6(4)
N1B C5B C9B N2B -0.3(8)
C4B C5B C9B N2B -179.5(5)
N1B C5B C9B C8B 179.1(5)
C4B C5B C9B C8B 0.0(8)
C10B C8B C9B N2B -0.1(9)
C7B C8B C9B N2B 179.0(5)
C10B C8B C9B C5B -179.5(6)
C7B C8B C9B C5B -0.5(9)
C9B C8B C10B C11B -1.1(10)
C7B C8B C10B C11B 180.0(7)
C8B C10B C11B C12B -0.3(10)
C9B N2B C12B C11B -4.3(9)
Pt2 N2B C12B C11B 172.5(5)
C10B C11B C12B N2B 3.2(10)
N1B Pt2 C13B C18B 86.5(5)
N2B Pt2 C13B C18B 87.3(17)
I2 Pt2 C13B C18B -88.0(4)
N1B Pt2 C13B C14B -89.1(5)
N2B Pt2 C13B C14B -88.3(17)
I2 Pt2 C13B C14B 96.4(4)
C18B C13B C14B C15B 2.7(8)
Pt2 C13B C14B C15B 178.5(5)
C18B C13B C14B C19B -177.1(5)
Pt2 C13B C14B C19B -1.3(7)
C13B C14B C15B C16B -1.9(10)
C19B C14B C15B C16B 177.9(6)
C14B C15B C16B C17B 0.1(10)
C15B C16B C17B C18B 0.8(10)
C16B C17B C18B C13B 0.1(9)
C16B C17B C18B C25B -178.3(5)
C14B C13B C18B C17B -1.8(8)
Pt2 C13B C18B C17B -177.5(4)
C14B C13B C18B C25B 176.6(5)
Pt2 C13B C18B C25B 0.8(7)
C15B C14B C19B N3B 108.1(6)
C13B C14B C19B N3B -72.1(7)
C24B N3B C19B C14B 179.1(6)
C20B N3B C19B C14B -56.9(7)
C24B N3B C20B C21B -54.7(8)
C19B N3B C20B C21B -178.8(6)
N3B C20B C21B C22B 56.1(9)
C20B C21B C22B C23B -56.0(10)
C21B C22B C23B C24B 56.1(10)
C22B C23B C24B N3B -56.8(10)
C19B N3B C24B C23B 179.7(7)
C20B N3B C24B C23B 55.9(9)
C17B C18B C25B N4B -94.4(6)
C13B C18B C25B N4B 87.2(6)
C30B N4B C25B C18B 70.7(6)
C26B N4B C25B C18B -165.9(5)
C30B N4B C26B C27B -57.4(7)
C25B N4B C26B C27B 178.4(5)
N4B C26B C27B C28B 58.6(8)
C26B C27B C28B C29B -57.2(8)
C27B C28B C29B C30B 56.5(8)
C25B N4B C30B C29B 178.9(5)
C26B N4B C30B C29B 55.4(7)
C28B C29B C30B N4B -56.1(8)
